data_4120653
loop_
_publ_author_name
'Adriaenssens, Louis'
'Gil-Ram\'irez, Guzm\'an'
'Frontera, Antonio'
'Qui\~nonero, David'
'Escudero-Ad\'an, Eduardo C'
'Ballester, Pablo'

_publ_section_title
;
 Thermodynamic Characterization of Halide-\p Interactions in Solution
 Using &quot;Two-Wall&quot; Aryl Extended Calix[4]pyrroles as Model
 System.
;
_journal_issue 8
_journal_name_full 'Journal of the American Chemical Society'
_journal_page_first 3208
_journal_paper_doi 10.1021/ja412098v
_journal_volume 136
_journal_year 2014
_chemical_formula_sum 'C56 H77 Br N8 O4'
_chemical_formula_weight 1006.17
_chemical_name_systematic
; 
 ? 
;
_space_group_IT_number 15
_symmetry_cell_setting monoclinic
_symmetry_space_group_name_Hall '-C 2yc'
_symmetry_space_group_name_H-M 'C 1 2/c 1'
_atom_sites_solution_hydrogens geom
_atom_sites_solution_primary direct
_atom_sites_solution_secondary difmap
_audit_creation_method SHELXL-97
_cell_angle_alpha 90.00
_cell_angle_beta 108.712(2)
_cell_angle_gamma 90.00
_cell_formula_units_Z 4
_cell_length_a 21.282(2)
_cell_length_b 17.2226(15)
_cell_length_c 15.5673(14)
_cell_measurement_reflns_used 7522
_cell_measurement_temperature 100(2)
_cell_measurement_theta_max 37.72
_cell_measurement_theta_min 2.74
_cell_volume 5404.3(8)
_computing_cell_refinement 'Bruker APEX2 v2009.1-0'
_computing_data_collection 'Bruker APEX2 v2009.1-0'
_computing_data_reduction 'Bruker SAINT V7.60A'
_computing_molecular_graphics 'Bruker SHELXTL'
_computing_publication_material 'Bruker SHELXTL'
_computing_structure_refinement 'SHELXS-97 (Sheldrick, 2008)'
_computing_structure_solution 'SHELXS-97 (Sheldrick, 2008)'
_diffrn_ambient_temperature 100(2)
_diffrn_detector_area_resol_mean 512
_diffrn_detector_type '4K CCD area detector APEX II'
_diffrn_measured_fraction_theta_full 0.971
_diffrn_measured_fraction_theta_max 0.971
_diffrn_measurement_device_type 'Kappa 4-axis goniometer bruker-nonius'
_diffrn_measurement_method
;
 Fullsphere data collection, phi and omega scans
;
_diffrn_measurement_specimen_support 'magnetic support whith 10 micron nylon fiber cryoloop'
_diffrn_radiation_monochromator 'Multilayer Montel 200 mirrors'
_diffrn_radiation_type MoK\a
_diffrn_radiation_wavelength 0.71073
_diffrn_reflns_av_R_equivalents 0.0470
_diffrn_reflns_av_sigmaI/netI 0.0491
_diffrn_reflns_limit_h_max 34
_diffrn_reflns_limit_h_min -37
_diffrn_reflns_limit_k_max 29
_diffrn_reflns_limit_k_min -30
_diffrn_reflns_limit_l_max 27
_diffrn_reflns_limit_l_min -14
_diffrn_reflns_number 54992
_diffrn_reflns_theta_full 39.65
_diffrn_reflns_theta_max 39.65
_diffrn_reflns_theta_min 2.74
_diffrn_source 'rotating anode X-ray tube'
_diffrn_source_current 70
_diffrn_source_power 50
_diffrn_source_size '3 mm x 0.3 mm fine focus'
_diffrn_source_type 'Bruker-Nonius FR 591'
_exptl_absorpt_coefficient_mu 0.813
_exptl_absorpt_correction_T_max 1.0000
_exptl_absorpt_correction_T_min 0.8183
_exptl_absorpt_correction_type empirical
_exptl_absorpt_process_details
; 
 SADABS Version 2008/1 Bruker-Nonius
 Blessing, Acta Cryst. (1995) A51 33-38
;
_exptl_crystal_colour yellow
_exptl_crystal_density_diffrn 1.237
_exptl_crystal_density_method 'not measured'
_exptl_crystal_description Plate
_exptl_crystal_F_000 2144
_exptl_crystal_size_max 0.40
_exptl_crystal_size_mid 0.40
_exptl_crystal_size_min 0.10
_refine_diff_density_max 1.365
_refine_diff_density_min -0.509
_refine_diff_density_rms 0.076
_refine_ls_extinction_method none
_refine_ls_goodness_of_fit_ref 1.031
_refine_ls_hydrogen_treatment noref
_refine_ls_matrix_type full
_refine_ls_number_parameters 315
_refine_ls_number_reflns 15916
_refine_ls_number_restraints 0
_refine_ls_restrained_S_all 1.031
_refine_ls_R_factor_all 0.0622
_refine_ls_R_factor_gt 0.0414
_refine_ls_shift/su_max 0.001
_refine_ls_shift/su_mean 0.000
_refine_ls_structure_factor_coef Fsqd
_refine_ls_weighting_details 'calc w=1/[\s^2^(Fo^2^)+(0.0595P)^2^+0.8061P] where P=(Fo^2^+2Fc^2^)/3'
_refine_ls_weighting_scheme calc
_refine_ls_wR_factor_gt 0.1042
_refine_ls_wR_factor_ref 0.1139
_reflns_number_gt 12152
_reflns_number_total 15916
_reflns_threshold_expression >2sigma(I)
_cod_data_source_file ja412098v_si_008.cif
_cod_data_source_block gg113br_0m
_cod_depositor_comments
;
The following automatic conversions were performed:
'_diffrn_measurement_specimen_suppport' tag replaced with
'_diffrn_measurement_specimen_support'.

Automatic conversion script
Id: cif_correct_tags 1440 2010-10-19 06:21:57Z saulius 

The following automatic conversions were performed:

'_symmetry_cell_setting' value 'Monoclinic' changed to 'monoclinic'
according to
/usr/data/users/saulius/automatic-downloads/current/ACS/lib/dictionaries/cif_core.dic
dictionary named 'cif_core.dic' version 2.4.2 from 2011-04-26.

Automatic conversion script
Id: cif_fix_values 2281 2013-09-26 08:29:07Z andrius 
;
_cod_original_cell_volume 5404.3(9)
_cod_original_sg_symbol_H-M C2/c
_cod_database_code 4120653

loop_
_symmetry_equiv_pos_as_xyz
'x, y, z'
'-x, y, -z+1/2'
'x+1/2, y+1/2, z'
'-x+1/2, y+1/2, -z+1/2'
'-x, -y, -z'
'x, -y, z-1/2'
'-x+1/2, -y+1/2, -z'
'x+1/2, -y+1/2, z-1/2'

loop_
_atom_site_label
_atom_site_type_symbol
_atom_site_fract_x
_atom_site_fract_y
_atom_site_fract_z
_atom_site_U_iso_or_equiv
_atom_site_adp_type
_atom_site_occupancy
_atom_site_symmetry_multiplicity
_atom_site_calc_flag
_atom_site_refinement_flags
C1 C 0.40553(5) 0.85605(5) 0.87008(6) 0.02127(15) Uani 1 1 d .
C2 C 0.41151(6) 0.90342(6) 0.94336(7) 0.02718(18) Uani 1 1 d .
H2 H 0.3769 0.9327 0.9540 0.033 Uiso 1 1 calc R
C3 C 0.47863(6) 0.90088(6) 1.00035(7) 0.02744(18) Uani 1 1 d .
H3 H 0.4970 0.9280 1.0559 0.033 Uiso 1 1 calc R
C4 C 0.51231(5) 0.85198(5) 0.96057(6) 0.02173(15) Uani 1 1 d .
C5 C 0.58498(5) 0.83020(5) 0.99090(6) 0.02211(15) Uani 1 1 d .
C6 C 0.59631(5) 0.74204(5) 0.99986(6) 0.02130(15) Uani 1 1 d .
C7 C 0.54540(5) 0.68914(5) 0.99388(6) 0.02160(15) Uani 1 1 d .
H7 H 0.5019 0.7076 0.9865 0.026 Uiso 1 1 calc R
C8 C 0.55760(5) 0.60957(5) 0.99855(6) 0.02202(15) Uani 1 1 d .
H8 H 0.5227 0.5736 0.9931 0.026 Uiso 1 1 calc R
C9 C 0.62140(5) 0.58404(5) 1.01123(6) 0.02175(15) Uani 1 1 d .
C10 C 0.67398(5) 0.63471(6) 1.02059(7) 0.02627(17) Uani 1 1 d .
H10 H 0.7177 0.6159 1.0308 0.032 Uiso 1 1 calc R
C11 C 0.66047(5) 0.71361(6) 1.01446(7) 0.02596(17) Uani 1 1 d .
H11 H 0.6957 0.7493 1.0203 0.031 Uiso 1 1 calc R
C12 C 0.61880(6) 0.86643(6) 1.08531(7) 0.0307(2) Uani 1 1 d .
H12A H 0.6660 0.8529 1.1061 0.046 Uiso 1 1 calc R
H12B H 0.5979 0.8463 1.1284 0.046 Uiso 1 1 calc R
H12C H 0.6139 0.9230 1.0813 0.046 Uiso 1 1 calc R
C13 C 0.61770(5) 0.86188(5) 0.92448(6) 0.02151(15) Uani 1 1 d .
C14 C 0.65372(5) 0.92871(5) 0.92671(7) 0.02533(17) Uani 1 1 d .
H14 H 0.6643 0.9668 0.9733 0.030 Uiso 1 1 calc R
C15 C 0.67232(5) 0.93052(5) 0.84659(7) 0.02507(17) Uani 1 1 d .
H15 H 0.6971 0.9703 0.8300 0.030 Uiso 1 1 calc R
C16 C 0.64792(4) 0.86433(5) 0.79743(6) 0.02099(15) Uani 1 1 d .
C17 C 0.65489(5) 0.83522(5) 0.70912(7) 0.02278(16) Uani 1 1 d .
C18 C 0.66498(5) 0.74648(6) 0.71259(8) 0.02725(18) Uani 1 1 d .
H18A H 0.7042 0.7332 0.7639 0.041 Uiso 1 1 calc R
H18B H 0.6713 0.7289 0.6561 0.041 Uiso 1 1 calc R
H18C H 0.6259 0.7210 0.7200 0.041 Uiso 1 1 calc R
C19 C 0.71625(6) 0.87301(7) 0.69554(9) 0.0330(2) Uani 1 1 d .
H19A H 0.7556 0.8597 0.7466 0.050 Uiso 1 1 calc R
H19B H 0.7106 0.9295 0.6923 0.050 Uiso 1 1 calc R
H19C H 0.7217 0.8540 0.6390 0.050 Uiso 1 1 calc R
N1 N 0.46752(4) 0.82550(4) 0.88070(5) 0.01997(13) Uani 1 1 d .
H1 H 0.4770 0.7939 0.8422 0.024 Uiso 1 1 calc R
N2 N 0.63405(4) 0.50026(5) 1.01319(6) 0.02463(15) Uani 1 1 d .
N3 N 0.61428(4) 0.82350(4) 0.84545(6) 0.02052(13) Uani 1 1 d .
H3A H 0.5936 0.7792 0.8280 0.025 Uiso 1 1 calc R
O1 O 0.58671(4) 0.45572(4) 1.00280(5) 0.02972(15) Uani 1 1 d .
O2 O 0.69046(4) 0.47786(5) 1.02380(7) 0.03737(19) Uani 1 1 d .
Br1 Br 0.5000 0.677113(6) 0.7500 0.01858(3) Uani 1 2 d S
C1S C 0.54038(5) 0.32298(5) 0.82868(6) 0.02149(15) Uani 1 1 d .
H1S1 H 0.5583 0.3565 0.8827 0.026 Uiso 1 1 calc R
H1S2 H 0.5099 0.2852 0.8426 0.026 Uiso 1 1 calc R
C2S C 0.59780(5) 0.27815(6) 0.81440(7) 0.02616(17) Uani 1 1 d .
H2S1 H 0.6300 0.3147 0.8026 0.031 Uiso 1 1 calc R
H2S2 H 0.5812 0.2432 0.7614 0.031 Uiso 1 1 calc R
C3S C 0.63148(6) 0.23074(7) 0.89969(9) 0.0361(2) Uani 1 1 d .
H3S1 H 0.6516 0.2666 0.9509 0.043 Uiso 1 1 calc R
H3S2 H 0.5976 0.1993 0.9151 0.043 Uiso 1 1 calc R
C4S C 0.68487(8) 0.17719(9) 0.88807(14) 0.0527(4) Uani 1 1 d .
H4S1 H 0.7050 0.1481 0.9443 0.079 Uiso 1 1 calc R
H4S2 H 0.7190 0.2081 0.8741 0.079 Uiso 1 1 calc R
H4S3 H 0.6651 0.1408 0.8383 0.079 Uiso 1 1 calc R
C5S C 0.45528(4) 0.42370(5) 0.78586(6) 0.01988(14) Uani 1 1 d .
H5S1 H 0.4836 0.4571 0.8348 0.024 Uiso 1 1 calc R
H5S2 H 0.4297 0.3892 0.8133 0.024 Uiso 1 1 calc R
C6S C 0.40669(5) 0.47535(5) 0.71657(6) 0.02079(14) Uani 1 1 d .
H6S1 H 0.3802 0.4437 0.6644 0.025 Uiso 1 1 calc R
H6S2 H 0.4313 0.5148 0.6939 0.025 Uiso 1 1 calc R
C7S C 0.36059(5) 0.51546(5) 0.76051(7) 0.02292(15) Uani 1 1 d .
H7S1 H 0.3399 0.4759 0.7890 0.028 Uiso 1 1 calc R
H7S2 H 0.3869 0.5508 0.8088 0.028 Uiso 1 1 calc R
C8S C 0.30630(5) 0.56171(6) 0.69143(8) 0.02914(19) Uani 1 1 d .
H8S1 H 0.2777 0.5865 0.7219 0.044 Uiso 1 1 calc R
H8S2 H 0.2797 0.5267 0.6441 0.044 Uiso 1 1 calc R
H8S3 H 0.3266 0.6017 0.6640 0.044 Uiso 1 1 calc R
N1S N 0.5000 0.37364(6) 0.7500 0.01854(17) Uani 1 2 d S
C1A C 0.5000 0.93832(8) 0.2500 0.0271(2) Uani 1 2 d S
C2A C 0.5000 1.02211(9) 0.2500 0.0413(4) Uani 1 2 d S
H2A1 H 0.4671 1.0411 0.1942 0.062 Uiso 0.50 1 calc PR
H2A2 H 0.5441 1.0411 0.2532 0.062 Uiso 0.50 1 calc PR
H2A3 H 0.4888 1.0411 0.3026 0.062 Uiso 0.50 1 calc PR
N1A N 0.5000 0.87242(9) 0.2500 0.0530(5) Uani 1 2 d S

loop_
_atom_site_aniso_label
_atom_site_aniso_U_11
_atom_site_aniso_U_22
_atom_site_aniso_U_33
_atom_site_aniso_U_23
_atom_site_aniso_U_13
_atom_site_aniso_U_12
C1 0.0241(4) 0.0179(3) 0.0263(4) 0.0015(3) 0.0145(3) 0.0034(3)
C2 0.0349(5) 0.0214(4) 0.0321(5) -0.0032(3) 0.0202(4) 0.0036(3)
C3 0.0371(5) 0.0226(4) 0.0274(4) -0.0059(3) 0.0170(4) -0.0013(4)
C4 0.0275(4) 0.0183(3) 0.0216(4) -0.0028(3) 0.0110(3) -0.0014(3)
C5 0.0250(4) 0.0204(3) 0.0204(3) -0.0032(3) 0.0066(3) -0.0034(3)
C6 0.0229(4) 0.0220(3) 0.0183(3) -0.0009(3) 0.0057(3) -0.0024(3)
C7 0.0220(4) 0.0234(4) 0.0203(3) 0.0012(3) 0.0081(3) -0.0017(3)
C8 0.0237(4) 0.0231(4) 0.0194(3) 0.0008(3) 0.0072(3) -0.0036(3)
C9 0.0242(4) 0.0209(3) 0.0185(3) -0.0003(3) 0.0046(3) -0.0016(3)
C10 0.0211(4) 0.0253(4) 0.0293(4) 0.0005(3) 0.0037(3) -0.0011(3)
C11 0.0212(4) 0.0232(4) 0.0308(4) -0.0006(3) 0.0046(3) -0.0035(3)
C12 0.0378(5) 0.0290(4) 0.0226(4) -0.0071(3) 0.0059(4) -0.0067(4)
C13 0.0216(4) 0.0189(3) 0.0235(4) -0.0031(3) 0.0065(3) -0.0032(3)
C14 0.0256(4) 0.0197(3) 0.0301(4) -0.0055(3) 0.0082(3) -0.0059(3)
C15 0.0233(4) 0.0194(3) 0.0330(4) -0.0029(3) 0.0098(3) -0.0069(3)
C16 0.0180(3) 0.0191(3) 0.0268(4) -0.0007(3) 0.0084(3) -0.0033(3)
C17 0.0196(3) 0.0216(3) 0.0310(4) -0.0014(3) 0.0135(3) -0.0034(3)
C18 0.0245(4) 0.0222(4) 0.0391(5) -0.0009(4) 0.0158(4) 0.0020(3)
C19 0.0259(4) 0.0347(5) 0.0453(6) -0.0020(4) 0.0209(4) -0.0085(4)
N1 0.0215(3) 0.0189(3) 0.0217(3) -0.0027(2) 0.0099(3) 0.0020(2)
N2 0.0277(4) 0.0225(3) 0.0214(3) -0.0019(3) 0.0047(3) -0.0010(3)
N3 0.0209(3) 0.0180(3) 0.0235(3) -0.0032(2) 0.0084(3) -0.0053(2)
O1 0.0342(4) 0.0237(3) 0.0308(4) -0.0021(3) 0.0097(3) -0.0063(3)
O2 0.0278(4) 0.0274(4) 0.0516(5) -0.0032(3) 0.0052(3) 0.0036(3)
Br1 0.02054(5) 0.01483(5) 0.02146(6) 0.000 0.00827(4) 0.000
C1S 0.0231(4) 0.0212(3) 0.0213(3) 0.0045(3) 0.0086(3) 0.0019(3)
C2S 0.0275(4) 0.0215(4) 0.0324(5) 0.0071(3) 0.0137(4) 0.0045(3)
C3S 0.0305(5) 0.0352(5) 0.0426(6) 0.0161(5) 0.0119(4) 0.0084(4)
C4S 0.0410(7) 0.0459(8) 0.0758(11) 0.0278(7) 0.0253(7) 0.0211(6)
C5S 0.0214(3) 0.0209(3) 0.0183(3) -0.0016(3) 0.0076(3) 0.0009(3)
C6S 0.0232(4) 0.0192(3) 0.0197(3) -0.0006(3) 0.0065(3) 0.0009(3)
C7S 0.0234(4) 0.0213(3) 0.0247(4) -0.0009(3) 0.0086(3) 0.0007(3)
C8S 0.0274(4) 0.0239(4) 0.0358(5) 0.0036(4) 0.0097(4) 0.0040(3)
N1S 0.0201(4) 0.0181(4) 0.0183(4) 0.000 0.0073(3) 0.000
C1A 0.0303(6) 0.0240(5) 0.0251(6) 0.000 0.0063(5) 0.000
C2A 0.0327(8) 0.0193(6) 0.0621(12) 0.000 0.0012(8) 0.000
N1A 0.0729(13) 0.0241(6) 0.0545(10) 0.000 0.0099(9) 0.000

loop_
_atom_type_symbol
_atom_type_description
_atom_type_scat_dispersion_real
_atom_type_scat_dispersion_imag
_atom_type_scat_source
C C 0.0033 0.0016 'International Tables Vol C Tables 4.2.6.8 and 6.1.1.4'
H H 0.0000 0.0000 'International Tables Vol C Tables 4.2.6.8 and 6.1.1.4'
N N 0.0061 0.0033 'International Tables Vol C Tables 4.2.6.8 and 6.1.1.4'
O O 0.0106 0.0060 'International Tables Vol C Tables 4.2.6.8 and 6.1.1.4'
Br Br -0.2901 2.4595 'International Tables Vol C Tables 4.2.6.8 and 6.1.1.4'

loop_
_geom_angle_atom_site_label_1
_geom_angle_atom_site_label_2
_geom_angle_atom_site_label_3
_geom_angle
_geom_angle_site_symmetry_1
_geom_angle_site_symmetry_3
C2 C1 N1 107.24(9) . .
C2 C1 C17 130.22(9) . 2_656
N1 C1 C17 122.52(8) . 2_656
C1 C2 C3 107.87(8) . .
C4 C3 C2 107.63(9) . .
C3 C4 N1 107.40(9) . .
C3 C4 C5 129.78(9) . .
N1 C4 C5 122.78(8) . .
C4 C5 C13 110.13(8) . .
C4 C5 C6 112.86(8) . .
C13 C5 C6 108.87(8) . .
C4 C5 C12 108.32(8) . .
C13 C5 C12 109.05(8) . .
C6 C5 C12 107.52(8) . .
C7 C6 C11 118.61(9) . .
C7 C6 C5 122.89(9) . .
C11 C6 C5 118.50(8) . .
C8 C7 C6 120.74(9) . .
C9 C8 C7 118.66(9) . .
C8 C9 C10 122.50(9) . .
C8 C9 N2 118.83(8) . .
C10 C9 N2 118.66(9) . .
C11 C10 C9 117.79(9) . .
C10 C11 C6 121.64(9) . .
C14 C13 N3 107.05(8) . .
C14 C13 C5 130.93(9) . .
N3 C13 C5 122.02(8) . .
C13 C14 C15 107.75(8) . .
C16 C15 C14 107.88(8) . .
C15 C16 N3 106.79(8) . .
C15 C16 C17 130.43(8) . .
N3 C16 C17 122.77(8) . .
C1 C17 C16 110.88(8) 2_656 .
C1 C17 C19 109.03(9) 2_656 .
C16 C17 C19 108.69(8) . .
C1 C17 C18 109.65(8) 2_656 .
C16 C17 C18 110.45(8) . .
C19 C17 C18 108.09(8) . .
C4 N1 C1 109.86(7) . .
O2 N2 O1 123.17(9) . .
O2 N2 C9 118.67(9) . .
O1 N2 C9 118.16(9) . .
C13 N3 C16 110.53(7) . .
C2S C1S N1S 116.45(7) . .
C1S C2S C3S 108.62(9) . .
C4S C3S C2S 112.43(12) . .
N1S C5S C6S 115.85(7) . .
C5S C6S C7S 109.58(7) . .
C8S C7S C6S 111.71(8) . .
C5S N1S C5S 110.73(9) . 2_656
C5S N1S C1S 111.25(5) . 2_656
C5S N1S C1S 106.74(5) 2_656 2_656
C5S N1S C1S 106.74(5) . .
C5S N1S C1S 111.25(5) 2_656 .
C1S N1S C1S 110.18(10) 2_656 .
N1A C1A C2A 180.000(1) . .

loop_
_geom_bond_atom_site_label_1
_geom_bond_atom_site_label_2
_geom_bond_distance
_geom_bond_site_symmetry_2
C1 C2 1.3747(13) .
C1 N1 1.3800(12) .
C1 C17 1.5117(14) 2_656
C2 C3 1.4200(16) .
C3 C4 1.3753(13) .
C4 N1 1.3792(12) .
C4 C5 1.5122(14) .
C5 C13 1.5212(14) .
C5 C6 1.5367(13) .
C5 C12 1.5456(13) .
C6 C7 1.3956(13) .
C6 C11 1.3989(14) .
C7 C8 1.3924(13) .
C8 C9 1.3798(14) .
C9 C10 1.3894(14) .
C9 N2 1.4663(12) .
C10 C11 1.3858(15) .
C13 C14 1.3771(13) .
C13 N3 1.3778(12) .
C14 C15 1.4248(15) .
C15 C16 1.3783(13) .
C16 N3 1.3818(12) .
C16 C17 1.5147(14) .
C17 C1 1.5117(14) 2_656
C17 C19 1.5332(13) .
C17 C18 1.5418(14) .
N2 O2 1.2208(12) .
N2 O1 1.2349(11) .
C1S C2S 1.5210(14) .
C1S N1S 1.5246(11) .
C2S C3S 1.5272(15) .
C3S C4S 1.5187(19) .
C5S N1S 1.5170(10) .
C5S C6S 1.5193(12) .
C6S C7S 1.5292(13) .
C7S C8S 1.5261(14) .
N1S C5S 1.5170(10) 2_656
N1S C1S 1.5246(11) 2_656
C1A N1A 1.135(2) .
C1A C2A 1.443(2) .

loop_
_geom_torsion_atom_site_label_1
_geom_torsion_atom_site_label_2
_geom_torsion_atom_site_label_3
_geom_torsion_atom_site_label_4
_geom_torsion
_geom_torsion_site_symmetry_1
_geom_torsion_site_symmetry_4
N1 C1 C2 C3 -0.65(11) . .
C17 C1 C2 C3 177.59(9) 2_656 .
C1 C2 C3 C4 0.06(12) . .
C2 C3 C4 N1 0.56(11) . .
C2 C3 C4 C5 178.15(9) . .
C3 C4 C5 C13 -113.24(11) . .
N1 C4 C5 C13 64.03(11) . .
C3 C4 C5 C6 124.87(11) . .
N1 C4 C5 C6 -57.86(12) . .
C3 C4 C5 C12 5.94(14) . .
N1 C4 C5 C12 -176.78(8) . .
C4 C5 C6 C7 -9.06(12) . .
C13 C5 C6 C7 -131.65(9) . .
C12 C5 C6 C7 110.34(10) . .
C4 C5 C6 C11 170.80(8) . .
C13 C5 C6 C11 48.21(11) . .
C12 C5 C6 C11 -69.80(11) . .
C11 C6 C7 C8 -2.64(13) . .
C5 C6 C7 C8 177.22(8) . .
C6 C7 C8 C9 1.41(13) . .
C7 C8 C9 C10 0.79(14) . .
C7 C8 C9 N2 -178.01(8) . .
C8 C9 C10 C11 -1.65(15) . .
N2 C9 C10 C11 177.15(9) . .
C9 C10 C11 C6 0.34(15) . .
C7 C6 C11 C10 1.75(15) . .
C5 C6 C11 C10 -178.11(9) . .
C4 C5 C13 C14 96.50(12) . .
C6 C5 C13 C14 -139.27(10) . .
C12 C5 C13 C14 -22.24(15) . .
C4 C5 C13 N3 -82.93(10) . .
C6 C5 C13 N3 41.30(12) . .
C12 C5 C13 N3 158.34(9) . .
N3 C13 C14 C15 0.12(11) . .
C5 C13 C14 C15 -179.37(10) . .
C13 C14 C15 C16 -0.65(12) . .
C14 C15 C16 N3 0.91(11) . .
C14 C15 C16 C17 -177.66(10) . .
C15 C16 C17 C1 -97.74(12) . 2_656
N3 C16 C17 C1 83.89(11) . 2_656
C15 C16 C17 C19 22.08(14) . .
N3 C16 C17 C19 -156.28(9) . .
C15 C16 C17 C18 140.50(10) . .
N3 C16 C17 C18 -37.87(12) . .
C3 C4 N1 C1 -0.98(10) . .
C5 C4 N1 C1 -178.78(8) . .
C2 C1 N1 C4 1.02(10) . .
C17 C1 N1 C4 -177.39(8) 2_656 .
C8 C9 N2 O2 179.50(9) . .
C10 C9 N2 O2 0.66(14) . .
C8 C9 N2 O1 0.43(13) . .
C10 C9 N2 O1 -178.41(9) . .
C14 C13 N3 C16 0.45(11) . .
C5 C13 N3 C16 180.00(8) . .
C15 C16 N3 C13 -0.86(11) . .
C17 C16 N3 C13 177.84(8) . .
N1S C1S C2S C3S -179.52(9) . .
C1S C2S C3S C4S 173.80(11) . .
N1S C5S C6S C7S 174.14(7) . .
C5S C6S C7S C8S -174.27(8) . .
C6S C5S N1S C5S 62.87(6) . 2_656
C6S C5S N1S C1S -55.66(10) . 2_656
C6S C5S N1S C1S -175.89(7) . .
C2S C1S N1S C5S -169.22(8) . .
C2S C1S N1S C5S -48.32(11) . 2_656
C2S C1S N1S C1S 69.86(7) . 2_656
